data_7150537
loop_
_publ_author_name
'Alonso, Francisco'
'Davies, Stephen G.'
'Elend, Almut S.'
'Leech, Michael A.'
'Roberts, Paul M.'
'Smith, Andrew D.'
'Thomson, James E.'

_publ_section_title
;
 Stereoselective functionalisation of cis- and
 trans-2-ferrocenyl-3-pivaloyl-4-alkyl-1,3-oxazolidin-5-ones:
 asymmetric synthesis of (R)- and (S)-2-alkyl-2-aminopent-4-enoic acids
 and (2R,3S)-2-amino-2-methyl-3-hydroxy-3-phenylpropanoic acid
;
_journal_issue 3
_journal_name_full 'Organic &amp; Biomolecular Chemistry'
_journal_page_first 527
_journal_page_last 536
_journal_paper_doi 10.1039/b814453b
_journal_volume 7
_journal_year 2009
_chemical_formula_moiety 'C23 H29 Fe N O3'
_chemical_formula_sum 'C23 H29 Fe N O3'
_chemical_formula_weight 423.3
_space_group_IT_number 2
_symmetry_cell_setting triclinic
_symmetry_Int_Tables_number 2
_symmetry_space_group_name_Hall '-P 1'
_symmetry_space_group_name_H-M 'P -1'
_atom_sites_solution_hydrogens geom
_atom_sites_solution_primary direct
_audit_creation_date 04-11-10
_audit_creation_method CRYSTALS_ver_12-03-99
_cell_angle_alpha 73.144(3)
_cell_angle_beta 85.380(3)
_cell_angle_gamma 65.358(3)
_cell_formula_units_Z 2
_cell_length_a 9.462(1)
_cell_length_b 10.432(1)
_cell_length_c 11.673(1)
_cell_measurement_reflns_used 0
_cell_measurement_temperature 100
_cell_measurement_theta_max 0
_cell_measurement_theta_min 0
_cell_volume 1001.21(17)
_computing_cell_refinement
;
USER DEFINED 6
;
_computing_data_collection
;
DATA COLLECTION
;
_computing_data_reduction
;
USER DEFINED 5
;
_computing_molecular_graphics
;
CAMERON (Watkin et al 1996)
;
_computing_publication_material
;
CRYSTALS (Watkin et al 2001)
;
_computing_structure_refinement
;
CRYSTALS (Watkin et al 2001)
;
_computing_structure_solution
;
USER DEFINED 7
;
_diffrn_ambient_temperature 100
_diffrn_measured_fraction_theta_full 0.809
_diffrn_measured_fraction_theta_max 0.785
_diffrn_measurement_device_type
;
Unknown
;
_diffrn_measurement_method \w/2\q
_diffrn_radiation_monochromator graphite
_diffrn_radiation_type 'Mo K\a'
_diffrn_radiation_wavelength 0.71073
_diffrn_reflns_av_R_equivalents 0.04
_diffrn_reflns_limit_h_max 11
_diffrn_reflns_limit_h_min 0
_diffrn_reflns_limit_k_max 13
_diffrn_reflns_limit_k_min -11
_diffrn_reflns_limit_l_max 13
_diffrn_reflns_limit_l_min -13
_diffrn_reflns_number 3343
_diffrn_reflns_theta_full 21.200
_diffrn_reflns_theta_max 26.751
_diffrn_reflns_theta_min 2.239
_diffrn_standards_decay_% 0.00
_diffrn_standards_interval_count 0
_diffrn_standards_interval_time 0
_diffrn_standards_number 0
_exptl_absorpt_coefficient_mu 0.777
_exptl_absorpt_correction_T_max 0.86
_exptl_absorpt_correction_T_min 0.86
_exptl_absorpt_correction_type none
_exptl_crystal_colour ' yellow '
_exptl_crystal_density_diffrn 1.404
_exptl_crystal_description ' block '
_exptl_crystal_F_000 448.000
_exptl_crystal_size_max 0.25
_exptl_crystal_size_mid 0.20
_exptl_crystal_size_min 0.20
_refine_diff_density_max 0.40
_refine_diff_density_min -0.55
_refine_ls_extinction_method None
_refine_ls_goodness_of_fit_ref 1.1009
_refine_ls_hydrogen_treatment constr
_refine_ls_matrix_type full
_refine_ls_number_parameters 253
_refine_ls_number_reflns 2799
_refine_ls_R_factor_all 0.0860
_refine_ls_R_factor_gt 0.0488
_refine_ls_shift/su_max 0.000392
_refine_ls_structure_factor_coef F
_refine_ls_weighting_details
;
Method = Prince modified Chebychev polynomial, (Watkin, 1994)
W = [weight] * [1-(deltaF/6*sigmaF)^2]^2

2.12 -0.395 1.76
;
_refine_ls_weighting_scheme calc
_refine_ls_wR_factor_all 0.0513
_refine_ls_wR_factor_gt 0.0463
_refine_ls_wR_factor_ref 0.0463
_reflns_limit_h_max 11
_reflns_limit_h_min -11
_reflns_limit_k_max 13
_reflns_limit_k_min -12
_reflns_limit_l_max 13
_reflns_limit_l_min 0
_reflns_number_gt 2799
_reflns_number_total 3343
_reflns_threshold_expression I>4.00u(I)
_cod_data_source_file b814453b.txt
_cod_data_source_block CRYSTALS_cif
_cod_original_cell_volume 1001.20837(7)
_cod_database_code 7150537

loop_
_symmetry_equiv_pos_as_xyz
x,y,z
-x,-y,-z

loop_
_atom_site_label
_atom_site_type_symbol
_atom_site_fract_x
_atom_site_fract_y
_atom_site_fract_z
_atom_site_U_iso_or_equiv
_atom_site_occupancy
_atom_site_adp_type
_atom_site_attached_hydrogens
Fe1 Fe 0.25754(4) 0.30042(4) 0.67692(4) 0.0135 1.0000 Uani .
O1 O 0.7610(2) 0.1769(2) 0.8122(2) 0.0231 1.0000 Uani .
O2 O 0.5842(2) 0.08520(19) 0.87277(18) 0.0168 1.0000 Uani .
O3 O 0.7690(2) -0.2534(2) 0.67089(19) 0.0209 1.0000 Uani .
N1 N 0.6537(2) -0.0888(2) 0.7732(2) 0.0149 1.0000 Uani .
C1 C 0.7043(3) 0.0962(3) 0.8054(3) 0.0164 1.0000 Uani .
C2 C 0.7519(3) -0.0072(3) 0.7259(2) 0.0145 1.0000 Uani .
C3 C 0.9285(3) -0.1029(3) 0.7473(3) 0.0177 1.0000 Uani .
C4 C 0.9768(3) -0.2030(3) 0.8719(3) 0.0234 1.0000 Uani .
C5 C 1.0542(3) -0.1834(4) 0.9499(3) 0.0301 1.0000 Uani .
C6 C 0.7093(3) 0.0802(3) 0.5930(2) 0.0170 1.0000 Uani .
C7 C 0.7993(3) 0.1722(3) 0.5378(3) 0.0250 1.0000 Uani .
C8 C 0.5267(3) -0.0066(3) 0.8384(2) 0.0151 1.0000 Uani .
C9 C 0.6794(3) -0.2179(3) 0.7490(3) 0.0171 1.0000 Uani .
C10 C 0.6073(3) -0.3209(3) 0.8247(3) 0.0192 1.0000 Uani .
C11 C 0.6633(4) -0.3701(3) 0.9565(3) 0.0276 1.0000 Uani .
C12 C 0.6721(4) -0.4604(3) 0.7817(3) 0.0281 1.0000 Uani .
C13 C 0.4295(3) -0.2553(4) 0.8127(3) 0.0321 1.0000 Uani .
C14 C 0.3721(3) 0.0828(3) 0.7681(2) 0.0152 1.0000 Uani .
C15 C 0.3371(3) 0.0985(3) 0.6479(3) 0.0161 1.0000 Uani .
C16 C 0.1717(3) 0.1732(3) 0.6266(3) 0.0184 1.0000 Uani .
C17 C 0.1056(3) 0.2038(3) 0.7348(3) 0.0189 1.0000 Uani .
C18 C 0.2285(3) 0.1485(3) 0.8226(2) 0.0171 1.0000 Uani .
C19 C 0.3846(3) 0.4187(3) 0.6802(3) 0.0284 1.0000 Uani .
C20 C 0.3594(3) 0.4231(3) 0.5614(3) 0.0236 1.0000 Uani .
C21 C 0.1975(3) 0.4859(3) 0.5358(3) 0.0188 1.0000 Uani .
C22 C 0.1209(3) 0.5212(3) 0.6396(3) 0.0203 1.0000 Uani .
C23 C 0.2377(4) 0.4790(3) 0.7296(3) 0.0254 1.0000 Uani .
H31 H 0.9831 -0.0360 0.7299 0.0177 1.0000 Uiso .
H32 H 0.9610 -0.1648 0.6905 0.0177 1.0000 Uiso .
H41 H 0.9492 -0.2895 0.8977 0.0204 1.0000 Uiso .
H51 H 1.0836 -0.2541 1.0318 0.0267 1.0000 Uiso .
H52 H 1.0837 -0.0980 0.9267 0.0267 1.0000 Uiso .
H61 H 0.5961 0.1475 0.5859 0.0170 1.0000 Uiso .
H62 H 0.7283 0.0083 0.5463 0.0170 1.0000 Uiso .
H71 H 0.7635 0.2246 0.4517 0.0248 1.0000 Uiso .
H72 H 0.7809 0.2464 0.5821 0.0248 1.0000 Uiso .
H73 H 0.9131 0.1073 0.5424 0.0248 1.0000 Uiso .
H81 H 0.5055 -0.0760 0.9096 0.0160 1.0000 Uiso .
H111 H 0.6162 -0.4371 1.0051 0.0283 1.0000 Uiso .
H112 H 0.7794 -0.4236 0.9630 0.0283 1.0000 Uiso .
H113 H 0.6313 -0.2821 0.9866 0.0283 1.0000 Uiso .
H121 H 0.6280 -0.5304 0.8289 0.0292 1.0000 Uiso .
H122 H 0.7883 -0.5080 0.7932 0.0292 1.0000 Uiso .
H123 H 0.6427 -0.4329 0.6947 0.0292 1.0000 Uiso .
H131 H 0.3908 -0.3278 0.8641 0.0312 1.0000 Uiso .
H132 H 0.3852 -0.1633 0.8388 0.0312 1.0000 Uiso .
H133 H 0.3957 -0.2312 0.7272 0.0312 1.0000 Uiso .
H151 H 0.4143 0.0636 0.5881 0.0175 1.0000 Uiso .
H161 H 0.1133 0.1991 0.5497 0.0200 1.0000 Uiso .
H171 H -0.0076 0.2555 0.7469 0.0192 1.0000 Uiso .
H181 H 0.2168 0.1541 0.9069 0.0171 1.0000 Uiso .
H191 H 0.4878 0.3796 0.7228 0.0256 1.0000 Uiso .
H201 H 0.4423 0.3878 0.5050 0.0221 1.0000 Uiso .
H211 H 0.1453 0.5028 0.4584 0.0186 1.0000 Uiso .
H221 H 0.0061 0.5675 0.6477 0.0181 1.0000 Uiso .
H231 H 0.2192 0.4900 0.8123 0.0234 1.0000 Uiso .

loop_
_atom_site_aniso_label
_atom_site_aniso_U_11
_atom_site_aniso_U_22
_atom_site_aniso_U_33
_atom_site_aniso_U_23
_atom_site_aniso_U_13
_atom_site_aniso_U_12
Fe1 0.01256(18) 0.01170(18) 0.0160(2) -0.00295(13) -0.00053(12) -0.00509(13)
O1 0.0226(9) 0.021(1) 0.0317(13) -0.0128(8) 0.0017(8) -0.0109(8)
O2 0.0162(8) 0.0170(9) 0.0195(11) -0.0071(7) 0.0023(7) -0.0080(7)
O3 0.0244(9) 0.0184(9) 0.0219(11) -0.0106(8) 0.0081(8) -0.0088(7)
N1 0.0139(9) 0.015(1) 0.0163(12) -0.0055(8) 0.0039(8) -0.0066(8)
C1 0.0127(11) 0.0151(11) 0.0193(15) -0.005(1) -0.0012(9) -0.0034(9)
C2 0.0150(11) 0.0123(11) 0.0177(15) -0.0041(9) 0.0020(9) -0.0073(9)
C3 0.0138(11) 0.0186(12) 0.0205(15) -0.005(1) 0.0010(9) -0.0065(9)
C4 0.0148(11) 0.0238(13) 0.0228(17) -0.0006(11) -0.000(1) -0.004(1)
C5 0.0189(13) 0.0386(17) 0.0245(17) -0.0108(13) 0.0005(11) -0.0026(12)
C6 0.0186(12) 0.0171(12) 0.0148(14) -0.0007(9) -0.001(1) -0.009(1)
C7 0.0301(14) 0.0231(14) 0.0219(17) 0.0011(11) -0.0022(11) -0.0155(12)
C8 0.0169(11) 0.0148(11) 0.0151(14) -0.0057(9) 0.0047(9) -0.0076(9)
C9 0.0193(12) 0.0141(11) 0.0169(15) -0.002(1) -0.002(1) -0.007(1)
C10 0.0234(13) 0.0153(12) 0.0220(15) -0.006(1) 0.004(1) -0.011(1)
C11 0.0365(16) 0.0222(13) 0.0262(18) -0.0037(12) 0.0005(12) -0.0159(12)
C12 0.0390(16) 0.0190(14) 0.0319(19) -0.0111(12) 0.0063(13) -0.0155(12)
C13 0.0234(14) 0.0256(15) 0.049(2) -0.0050(13) 0.0015(13) -0.0151(12)
C14 0.0140(11) 0.0148(11) 0.0188(15) -0.005(1) 0.002(1) -0.0081(9)
C15 0.0168(11) 0.0156(11) 0.0195(15) -0.008(1) 0.003(1) -0.0084(9)
C16 0.0175(12) 0.0176(12) 0.0239(16) -0.007(1) -0.002(1) -0.009(1)
C17 0.0182(12) 0.0176(12) 0.0225(16) -0.005(1) 0.004(1) -0.010(1)
C18 0.0189(12) 0.0166(11) 0.0153(14) -0.0021(9) 0.001(1) -0.009(1)
C19 0.0226(13) 0.0168(13) 0.045(2) -0.0023(12) -0.0105(12) -0.0090(11)
C20 0.0208(13) 0.0161(12) 0.0317(18) -0.0016(11) 0.0036(11) -0.009(1)
C21 0.0199(12) 0.0153(11) 0.0193(16) -0.001(1) -0.000(1) -0.0079(9)
C22 0.0188(12) 0.0112(11) 0.0268(16) -0.003(1) -0.001(1) -0.0038(9)
C23 0.0362(15) 0.0116(12) 0.0285(18) -0.0045(11) -0.0072(12) -0.0092(11)

loop_
_atom_type_symbol
_atom_type_scat_dispersion_real
_atom_type_scat_dispersion_imag
_atom_type_scat_Cromer_Mann_a1
_atom_type_scat_Cromer_Mann_b1
_atom_type_scat_Cromer_Mann_a2
_atom_type_scat_Cromer_Mann_b2
_atom_type_scat_Cromer_Mann_a3
_atom_type_scat_Cromer_Mann_b3
_atom_type_scat_Cromer_Mann_a4
_atom_type_scat_Cromer_Mann_b4
_atom_type_scat_Cromer_Mann_c
_atom_type_scat_source
'C ' 0.0033 0.0016 2.3100 20.8439 1.0200 10.2075 1.5886 0.5687 0.8650 51.6512 0.2156 International_Tables_Vol_IV_Table_2.2B
'O ' 0.0106 0.0060 3.0485 13.2771 2.2868 5.7011 1.5463 0.3239 0.8670 32.9089 0.2508 International_Tables_Vol_IV_Table_2.2B
'N ' 0.0061 0.0033 12.2126 0.0057 3.1322 9.8933 2.0125 28.9975 1.1663 0.5826 -11.5290 International_Tables_Vol_IV_Table_2.2B
'H ' 0.0000 0.0000 0.4930 10.5109 0.3229 26.1257 0.1402 3.1424 0.0408 57.7998 0.0030 International_Tables_Vol_IV_Table_2.2B
'Fe ' 0.3463 0.8444 11.7695 4.7611 7.3573 0.3072 3.5222 15.3535 2.3045 76.8805 1.0369 International_Tables_Vol_IV_Table_2.2B

loop_
_geom_angle_atom_site_label_1
_geom_angle_site_symmetry_1
_geom_angle_atom_site_label_2
_geom_angle_site_symmetry_2
_geom_angle_atom_site_label_3
_geom_angle_site_symmetry_3
_geom_angle
_geom_angle_publ_flag
C14 . Fe1 . C15 . 40.48(12) yes
C14 . Fe1 . C16 . 68.6(1) yes
C15 . Fe1 . C16 . 41.0(1) yes
C14 . Fe1 . C17 . 68.6(1) yes
C15 . Fe1 . C17 . 68.6(1) yes
C16 . Fe1 . C17 . 40.68(12) yes
C14 . Fe1 . C18 . 41.0(1) yes
C15 . Fe1 . C18 . 68.59(11) yes
C16 . Fe1 . C18 . 68.55(12) yes
C17 . Fe1 . C18 . 40.62(11) yes
C14 . Fe1 . C19 . 111.93(11) yes
C15 . Fe1 . C19 . 127.35(11) yes
C16 . Fe1 . C19 . 161.70(13) yes
C17 . Fe1 . C19 . 157.57(14) yes
C18 . Fe1 . C19 . 124.68(13) yes
C14 . Fe1 . C20 . 124.6(1) yes
C15 . Fe1 . C20 . 109.08(11) yes
C16 . Fe1 . C20 . 123.42(13) yes
C17 . Fe1 . C20 . 158.42(12) yes
C18 . Fe1 . C20 . 160.27(11) yes
C14 . Fe1 . C21 . 157.44(11) yes
C15 . Fe1 . C21 . 120.37(12) yes
C16 . Fe1 . C21 . 104.42(11) yes
C17 . Fe1 . C21 . 120.91(11) yes
C18 . Fe1 . C21 . 158.3(1) yes
C14 . Fe1 . C22 . 161.68(11) yes
C15 . Fe1 . C22 . 154.41(12) yes
C16 . Fe1 . C22 . 117.73(11) yes
C17 . Fe1 . C22 . 104.3(1) yes
C18 . Fe1 . C22 . 122.86(11) yes
C14 . Fe1 . C23 . 127.23(12) yes
C15 . Fe1 . C23 . 164.00(11) yes
C16 . Fe1 . C23 . 154.13(11) yes
C17 . Fe1 . C23 . 120.28(12) yes
C18 . Fe1 . C23 . 108.64(12) yes
C19 . Fe1 . C20 . 40.15(14) yes
C19 . Fe1 . C21 . 67.78(12) yes
C20 . Fe1 . C21 . 40.32(11) yes
C19 . Fe1 . C22 . 67.93(11) yes
C20 . Fe1 . C22 . 68.06(11) yes
C21 . Fe1 . C22 . 40.74(12) yes
C19 . Fe1 . C23 . 40.30(13) yes
C20 . Fe1 . C23 . 67.87(13) yes
C21 . Fe1 . C23 . 68.25(12) yes
C22 . Fe1 . C23 . 40.62(12) yes
C1 . O2 . C8 . 110.7(2) yes
C2 . N1 . C8 . 110.0(2) yes
C2 . N1 . C9 . 122.2(2) yes
C8 . N1 . C9 . 127.6(2) yes
O1 . C1 . O2 . 121.8(3) yes
O1 . C1 . C2 . 127.5(2) yes
O2 . C1 . C2 . 110.6(2) yes
N1 . C2 . C1 . 99.94(19) yes
N1 . C2 . C3 . 114.2(2) yes
C1 . C2 . C3 . 108.1(2) yes
N1 . C2 . C6 . 111.6(2) yes
C1 . C2 . C6 . 110.9(2) yes
C3 . C2 . C6 . 111.5(2) yes
C2 . C3 . C4 . 114.5(2) yes
C2 . C3 . H31 . 108.110 no
C4 . C3 . H31 . 108.364 no
C2 . C3 . H32 . 107.995 no
C4 . C3 . H32 . 108.216 no
H31 . C3 . H32 . 109.545 no
C3 . C4 . C5 . 123.6(3) yes
C3 . C4 . H41 . 118.354 no
C5 . C4 . H41 . 118.008 no
C4 . C5 . H51 . 120.011 no
C4 . C5 . H52 . 119.889 no
H51 . C5 . H52 . 120.099 no
C2 . C6 . C7 . 115.5(2) yes
C2 . C6 . H61 . 107.908 no
C7 . C6 . H61 . 108.012 no
C2 . C6 . H62 . 107.855 no
C7 . C6 . H62 . 107.981 no
H61 . C6 . H62 . 109.450 no
C6 . C7 . H71 . 109.601 no
C6 . C7 . H72 . 109.688 no
H71 . C7 . H72 . 109.204 no
C6 . C7 . H73 . 109.729 no
H71 . C7 . H73 . 109.252 no
H72 . C7 . H73 . 109.350 no
O2 . C8 . N1 . 103.56(18) yes
O2 . C8 . C14 . 111.8(2) yes
N1 . C8 . C14 . 115.0(2) yes
O2 . C8 . H81 . 111.886 no
N1 . C8 . H81 . 109.952 no
C14 . C8 . H81 . 104.848 no
O3 . C9 . N1 . 118.3(2) yes
O3 . C9 . C10 . 120.7(2) yes
N1 . C9 . C10 . 120.8(2) yes
C9 . C10 . C11 . 109.8(2) yes
C9 . C10 . C12 . 107.1(2) yes
C11 . C10 . C12 . 106.5(2) yes
C9 . C10 . C13 . 114.0(2) yes
C11 . C10 . C13 . 110.8(3) yes
C12 . C10 . C13 . 108.3(2) yes
C10 . C11 . H111 . 109.326 no
C10 . C11 . H112 . 109.269 no
H111 . C11 . H112 . 109.461 no
C10 . C11 . H113 . 109.458 no
H111 . C11 . H113 . 109.719 no
H112 . C11 . H113 . 109.593 no
C10 . C12 . H121 . 109.578 no
C10 . C12 . H122 . 109.418 no
H121 . C12 . H122 . 109.541 no
C10 . C12 . H123 . 109.406 no
H121 . C12 . H123 . 109.577 no
H122 . C12 . H123 . 109.307 no
C10 . C13 . H131 . 109.665 no
C10 . C13 . H132 . 109.512 no
H131 . C13 . H132 . 109.399 no
C10 . C13 . H133 . 109.537 no
H131 . C13 . H133 . 109.481 no
H132 . C13 . H133 . 109.232 no
Fe1 . C14 . C8 . 133.61(18) yes
Fe1 . C14 . C15 . 69.52(15) yes
C8 . C14 . C15 . 128.3(2) yes
Fe1 . C14 . C18 . 69.60(14) yes
C8 . C14 . C18 . 123.0(2) yes
C15 . C14 . C18 . 108.0(2) yes
Fe1 . C15 . C14 . 70.01(15) yes
Fe1 . C15 . C16 . 69.73(14) yes
C14 . C15 . C16 . 108.3(2) yes
Fe1 . C15 . H151 . 126.000 no
C14 . C15 . H151 . 125.953 no
C16 . C15 . H151 . 125.768 no
Fe1 . C16 . C15 . 69.27(15) yes
Fe1 . C16 . C17 . 69.68(15) yes
C15 . C16 . C17 . 107.6(2) yes
Fe1 . C16 . H161 . 126.444 no
C15 . C16 . H161 . 126.144 no
C17 . C16 . H161 . 126.226 no
Fe1 . C17 . C16 . 69.64(14) yes
Fe1 . C17 . C18 . 69.76(14) yes
C16 . C17 . C18 . 108.4(2) yes
Fe1 . C17 . H171 . 126.215 no
C16 . C17 . H171 . 125.797 no
C18 . C17 . H171 . 125.850 no
Fe1 . C18 . C14 . 69.43(14) yes
Fe1 . C18 . C17 . 69.61(15) yes
C14 . C18 . C17 . 107.7(2) yes
Fe1 . C18 . H181 . 126.539 no
C14 . C18 . H181 . 126.181 no
C17 . C18 . H181 . 126.117 no
Fe1 . C19 . C20 . 69.60(16) yes
Fe1 . C19 . C23 . 69.83(16) yes
C20 . C19 . C23 . 108.4(3) yes
Fe1 . C19 . H191 . 126.146 no
C20 . C19 . H191 . 126.099 no
C23 . C19 . H191 . 125.546 no
Fe1 . C20 . C19 . 70.26(17) yes
Fe1 . C20 . C21 . 69.49(15) yes
C19 . C20 . C21 . 108.3(3) yes
Fe1 . C20 . H201 . 126.056 no
C19 . C20 . H201 . 125.806 no
C21 . C20 . H201 . 125.896 no
Fe1 . C21 . C20 . 70.19(15) yes
Fe1 . C21 . C22 . 69.86(15) yes
C20 . C21 . C22 . 108.1(3) yes
Fe1 . C21 . H211 . 125.547 no
C20 . C21 . H211 . 126.181 no
C22 . C21 . H211 . 125.756 no
Fe1 . C22 . C21 . 69.40(15) yes
Fe1 . C22 . C23 . 70.11(15) yes
C21 . C22 . C23 . 107.7(2) yes
Fe1 . C22 . H221 . 126.061 no
C21 . C22 . H221 . 126.051 no
C23 . C22 . H221 . 126.244 no
Fe1 . C23 . C19 . 69.87(17) yes
Fe1 . C23 . C22 . 69.27(16) yes
C19 . C23 . C22 . 107.6(3) yes
Fe1 . C23 . H231 . 126.222 no
C19 . C23 . H231 . 126.329 no
C22 . C23 . H231 . 126.090 no

loop_
_geom_bond_atom_site_label_1
_geom_bond_site_symmetry_1
_geom_bond_atom_site_label_2
_geom_bond_site_symmetry_2
_geom_bond_distance
_geom_bond_publ_flag
Fe1 . C14 . 2.048(2) yes
Fe1 . C15 . 2.041(3) yes
Fe1 . C16 . 2.048(3) yes
Fe1 . C17 . 2.048(3) yes
Fe1 . C18 . 2.050(3) yes
Fe1 . C19 . 2.059(3) yes
Fe1 . C20 . 2.050(3) yes
Fe1 . C21 . 2.041(3) yes
Fe1 . C22 . 2.047(3) yes
Fe1 . C23 . 2.058(3) yes
O1 . C1 . 1.194(3) yes
O2 . C1 . 1.354(3) yes
O2 . C8 . 1.438(3) yes
O3 . C9 . 1.224(3) yes
N1 . C2 . 1.481(3) yes
N1 . C8 . 1.459(3) yes
N1 . C9 . 1.375(3) yes
C1 . C2 . 1.529(4) yes
C2 . C3 . 1.544(3) yes
C2 . C6 . 1.541(4) yes
C3 . C4 . 1.497(4) yes
C3 . H31 . 0.999 no
C3 . H32 . 1.000 no
C4 . C5 . 1.322(5) yes
C4 . H41 . 1.000 no
C5 . H51 . 0.999 no
C5 . H52 . 1.000 no
C6 . C7 . 1.515(4) yes
C6 . H61 . 1.000 no
C6 . H62 . 1.000 no
C7 . H71 . 1.002 no
C7 . H72 . 1.001 no
C7 . H73 . 1.000 no
C8 . C14 . 1.514(4) yes
C8 . H81 . 1.001 no
C9 . C10 . 1.537(3) yes
C10 . C11 . 1.536(5) yes
C10 . C12 . 1.541(4) yes
C10 . C13 . 1.529(4) yes
C11 . H111 . 0.999 no
C11 . H112 . 1.001 no
C11 . H113 . 0.998 no
C12 . H121 . 0.998 no
C12 . H122 . 1.001 no
C12 . H123 . 1.001 no
C13 . H131 . 0.999 no
C13 . H132 . 1.002 no
C13 . H133 . 1.001 no
C14 . C15 . 1.415(4) yes
C14 . C18 . 1.434(3) yes
C15 . C16 . 1.432(3) yes
C15 . H151 . 0.999 no
C16 . C17 . 1.424(4) yes
C16 . H161 . 1.000 no
C17 . C18 . 1.423(4) yes
C17 . H171 . 0.999 no
C18 . H181 . 0.997 no
C19 . C20 . 1.410(5) yes
C19 . C23 . 1.418(5) yes
C19 . H191 . 0.998 no
C20 . C21 . 1.410(4) yes
C20 . H201 . 1.000 no
C21 . C22 . 1.423(4) yes
C21 . H211 . 1.000 no
C22 . C23 . 1.425(4) yes
C22 . H221 . 0.998 no
C23 . H231 . 0.999 no
